data_7011614
loop_
_publ_author_name
'Schmidt, Joseph A. R.'
'Arnold, John'

_publ_section_title
;
 Synthesis and characterization of a series of sterically-hindered
 amidines and their lithium and magnesium complexes
;
_journal_issue 14
_journal_name_full 'Journal of the Chemical Society, Dalton Transactions'
_journal_page_first 2890
_journal_paper_doi 10.1039/b202235b
_journal_year 2002
_chemical_formula_moiety 'C62 H78 Mg N4 '
_chemical_formula_sum 'C62 H78 Mg N4'
_chemical_formula_weight 903.63
_space_group_IT_number 15
_symmetry_cell_setting monoclinic
_symmetry_Int_Tables_number 15
_symmetry_space_group_name_Hall '-C 2yc'
_symmetry_space_group_name_H-M 'C 1 2/c 1'
_audit_creation_date 'Sat Mar  6 16:05:19 1999'
_audit_creation_method 'from TEXRAY.INF file'
_cell_angle_alpha 90
_cell_angle_beta 98.319(2)
_cell_angle_gamma 90
_cell_formula_units_Z 4
_cell_length_a 16.048(2)
_cell_length_b 15.578(2)
_cell_length_c 25.560(3)
_cell_measurement_reflns_used 1863
_cell_measurement_temperature 153.2
_cell_measurement_theta_max 40.0
_cell_measurement_theta_min 3.0
_cell_volume 6322.7(14)
_computing_cell_refinement 'Bruker SAINT v5.04'
_computing_data_collection 'Bruker SMART v5.052d'
_computing_data_reduction 'Bruker SAINT v5.04'
_computing_publication_material teXsan
_computing_structure_refinement teXsan
_computing_structure_solution SIR92
_diffrn_ambient_temperature 153.2
_diffrn_measurement_device_type 'SMART CCD'
_diffrn_measurement_method \w-scan
_diffrn_radiation_monochromator graphite
_diffrn_radiation_source 'X-ray tube'
_diffrn_radiation_type MoK\a
_diffrn_radiation_wavelength 0.7107
_diffrn_reflns_av_R_equivalents 0.0895
_diffrn_reflns_limit_h_max 16
_diffrn_reflns_limit_h_min 0
_diffrn_reflns_limit_k_max 15
_diffrn_reflns_limit_k_min -15
_diffrn_reflns_limit_l_max 25
_diffrn_reflns_limit_l_min -25
_diffrn_reflns_number 11483
_diffrn_reflns_theta_max 20.82
_diffrn_reflns_theta_min 1.5
_exptl_absorpt_coefficient_mu 0.063
_exptl_absorpt_correction_T_max 0.969
_exptl_absorpt_correction_T_min 0.855
_exptl_absorpt_correction_type psi-scan
_exptl_crystal_colour colorless
_exptl_crystal_density_diffrn 0.949
_exptl_crystal_description plate
_exptl_crystal_F_000 1960.00
_exptl_crystal_size_max 0.21
_exptl_crystal_size_mid 0.19
_exptl_crystal_size_min 0.10
_refine_diff_density_max 0.85
_refine_diff_density_min -0.34
_refine_ls_extinction_coef 0.00000
_refine_ls_extinction_method none
_refine_ls_goodness_of_fit_ref 4.741
_refine_ls_hydrogen_treatment constr
_refine_ls_matrix_type full
_refine_ls_number_parameters 255
_refine_ls_number_reflns 1289
_refine_ls_number_restraints 0
_refine_ls_R_factor_all 0.175
_refine_ls_R_factor_gt 0.1332
_refine_ls_shift/su_max 0.0000
_refine_ls_structure_factor_coef F
_refine_ls_weighting_scheme sigma
_refine_ls_wR_factor_ref 0.1618
_reflns_number_gt 1289
_reflns_number_total 3473
_reflns_threshold_expression I>3.00sigma
_cod_data_source_file b202235b.txt
_cod_data_source_block (LMe)2Mg_7
_cod_depositor_comments
;
The following automatic conversions were performed:

'_atom_site_thermal_displace_type' tag value 'Uij' was replaced with
'Uani' value 102 times.

Automatic conversion script
Id: cif_fix_values 1646 2011-03-28 12:23:43Z adriana 
;
_cod_original_cell_volume 6323(1)
_cod_original_sg_symbol_H-M 'C 2/c      '
_cod_original_formula_sum 'C62 H78 Mg N4 '
_cod_database_code 7011614

loop_
_symmetry_equiv_pos_as_xyz
'1/2+x,1/2+y,   +z'
'   +x,   +y,   +z'
1/2-x,1/2+y,1/2-z
'   -x,   +y,1/2-z'
'1/2-x,1/2-y,   -z'
'   -x,   -y,   -z'
1/2+x,1/2-y,1/2+z
'   +x,   -y,1/2+z'

loop_
_atom_site_aniso_label
_atom_site_aniso_U_11
_atom_site_aniso_U_22
_atom_site_aniso_U_33
_atom_site_aniso_U_12
_atom_site_aniso_U_13
_atom_site_aniso_U_23
Mg(1) 0.036(6) 0.062(8) 0.012(5) 0 -0.001(5) 0
N(1) 0.05(1) 0.06(1) 0.03(1) -0.03(1) -0.02(1) 0.02(1)
N(2) 0.06(1) 0.05(1) 0.011(9) -0.01(1) 0.01(1) 0.01(1)
C(1) 0.08(2) 0.07(2) 0.02(1) -0.01(2) 0.01(1) -0.01(1)
C(2) 0.12(2) 0.12(3) 0.04(2) -0.07(2) 0.04(2) -0.02(2)
C(3) 0.07(2) 0.10(2) 0.06(2) -0.03(2) -0.03(2) 0.02(2)
C(4) 0.05(2) 0.08(2) 0.03(1) -0.02(2) 0.00(1) 0.02(1)
C(5) 0.11(2) 0.13(3) 0.07(2) -0.09(2) 0.02(2) -0.01(2)
C(6) 0.11(2) 0.08(2) 0.09(2) -0.04(2) -0.04(2) 0.04(2)
C(7) 0.03(1) 0.02(1) 0.01(1) -0.01(1) -0.01(1) -0.01(1)

loop_
_atom_site_label
_atom_site_fract_x
_atom_site_fract_y
_atom_site_fract_z
_atom_site_U_iso_or_equiv
_atom_site_thermal_displace_type
_atom_site_calc_flag
_atom_site_calc_attached_atom
_atom_site_occupancy
Mg(1) 0 -0.1611(7) 0 0.031(3) Uani ? ? 0.5
N(1) 0.084(1) -0.110(1) 0.3088(7) 0.038(5) Uani ? ? 1
N(2) -0.006(1) -0.206(1) 0.3241(6) 0.033(5) Uani ? ? 1
C(1) -0.057(2) -0.270(2) 0.3487(7) 0.042(7) Uani ? ? 1
C(2) -0.041(2) -0.362(2) 0.3298(8) 0.065(9) Uani ? ? 1
C(3) -0.151(2) -0.252(2) 0.3333(9) 0.062(9) Uani ? ? 1
C(4) 0.147(1) -0.046(2) 0.3156(8) 0.041(7) Uani ? ? 1
C(5) 0.221(2) -0.076(2) 0.2847(9) 0.073(9) Uani ? ? 1
C(6) 0.115(2) 0.040(2) 0.292(1) 0.072(9) Uani ? ? 1
C(7) 0.052(1) -0.153(1) 0.3449(7) 0.015(5) Uani ? ? 1
C(8) 0.080(1) -0.145(1) 0.4043(7) 0.036(6) Uani ? ? 1
C(9) 0.133(1) -0.127(1) 0.5168(8) 0.050(6) Uani ? ? 1
C(10) 0.176(1) -0.328(2) 0.3805(8) 0.061(7) Uani ? ? 1
C(11) 0.237(1) -0.260(1) 0.3689(8) 0.059(7) Uani ? ? 1
C(12) -0.101(1) -0.042(1) 0.3861(8) 0.054(7) Uani ? ? 1
C(13) -0.040(1) 0.021(1) 0.3764(8) 0.044(6) Uani ? ? 1
C(14) 0.110(2) -0.216(3) 0.438(2) 0.04(1) Uani ? ? 0.5
C(15) 0.133(3) -0.205(3) 0.493(2) 0.05(1) Uani ? ? 0.5
C(16) 0.105(2) -0.051(3) 0.481(2) 0.04(1) Uani ? ? 0.5
C(17) 0.083(2) -0.061(2) 0.428(1) 0.03(1) Uani ? ? 0.5
C(18) 0.117(2) -0.308(2) 0.418(1) 0.03(1) Uani ? ? 0.5
C(19) 0.068(3) -0.375(3) 0.445(2) 0.06(1) Uani ? ? 0.5
C(20) 0.081(3) -0.459(3) 0.427(2) 0.06(1) Uani ? ? 0.5
C(21) 0.130(2) -0.484(3) 0.395(1) 0.04(1) Uani ? ? 0.5
C(22) 0.179(3) -0.422(3) 0.376(2) 0.05(1) Uani ? ? 0.5
C(23) 0.007(3) -0.351(3) 0.481(2) 0.06(1) Uani ? ? 0.5
C(24) 0.153(4) -0.575(4) 0.376(2) 0.08(2) Uani ? ? 0.5
C(25) 0.046(2) 0.020(3) 0.398(1) 0.04(1) Uani ? ? 0.5
C(26) 0.106(3) 0.083(3) 0.401(2) 0.05(1) Uani ? ? 0.5
C(27) 0.082(3) 0.165(3) 0.377(2) 0.06(1) Uani ? ? 0.5
C(28) 0.001(2) 0.172(3) 0.356(1) 0.05(1) Uani ? ? 0.5
C(29) -0.051(3) 0.104(3) 0.355(2) 0.05(1) Uani ? ? 0.5
C(30) 0.200(3) 0.084(3) 0.426(2) 0.08(2) Uani ? ? 0.5
C(31) -0.030(3) 0.267(3) 0.326(2) 0.03(1) Uani ? ? 0.5
C(32) 0.170(3) -0.155(2) 0.425(2) 0.05(1) Uani ? ? 0.5
C(33) 0.191(2) -0.145(3) 0.485(2) 0.04(1) Uani ? ? 0.5
C(34) 0.048(2) -0.118(2) 0.494(1) 0.03(1) Uani ? ? 0.5
C(35) 0.025(2) -0.126(2) 0.441(1) 0.03(1) Uani ? ? 0.5
C(36) 0.242(2) -0.180(2) 0.396(1) 0.03(1) Uani ? ? 0.5
C(37) 0.308(3) -0.120(3) 0.398(1) 0.04(1) Uani ? ? 0.5
C(38) 0.373(3) -0.136(3) 0.377(2) 0.06(1) Uani ? ? 0.5
C(39) 0.374(3) -0.212(3) 0.346(2) 0.07(2) Uani ? ? 0.5
C(40) 0.312(3) -0.270(3) 0.346(2) 0.05(1) Uani ? ? 0.5
C(41) 0.317(3) -0.031(3) 0.431(2) 0.09(2) Uani ? ? 0.5
C(42) 0.438(5) -0.239(6) 0.311(4) 0.17(4) Uani ? ? 0.5
C(43) -0.073(2) -0.118(3) 0.421(1) 0.04(1) Uani ? ? 0.5
C(44) -0.126(2) -0.178(3) 0.445(1) 0.04(1) Uani ? ? 0.5
C(45) -0.214(3) -0.163(3) 0.437(2) 0.06(1) Uani ? ? 0.5
C(46) -0.245(2) -0.097(3) 0.399(1) 0.04(1) Uani ? ? 0.5
C(47) -0.192(3) -0.045(3) 0.382(2) 0.05(1) Uani ? ? 0.5
C(48) -0.106(3) -0.258(3) 0.481(2) 0.07(2) Uani ? ? 0.5
C(49) -0.346(4) -0.087(4) 0.401(2) 0.08(2) Uani ? ? 0.5
H(1) -0.042 -0.267 0.386 0.051 Uani ? ? 1
H(2) 0.012 -0.381 0.347 0.078 Uani ? ? 1
H(3) -0.084 -0.398 0.338 0.078 Uani ? ? 1
H(4) -0.041 -0.361 0.293 0.078 Uani ? ? 1
H(5) -0.182 -0.299 0.343 0.074 Uani ? ? 1
H(6) -0.162 -0.242 0.296 0.074 Uani ? ? 1
H(7) -0.165 -0.202 0.351 0.074 Uani ? ? 1
H(8) 0.168 -0.038 0.352 0.049 Uani ? ? 1
H(9) 0.260 -0.109 0.308 0.088 Uani ? ? 1
H(10) 0.248 -0.027 0.273 0.088 Uani ? ? 1
H(11) 0.198 -0.109 0.255 0.088 Uani ? ? 1
H(12) 0.063 0.054 0.304 0.086 Uani ? ? 1
H(13) 0.155 0.084 0.303 0.086 Uani ? ? 1
H(14) 0.107 0.036 0.255 0.086 Uani ? ? 1
H(15) 0.101 0.004 0.496 0.040 Uani ? ? 0.5
H(16) 0.248 -0.155 0.500 0.046 Uani ? ? 0.5
H(17) 0.150 -0.255 0.514 0.047 Uani ? ? 0.5
H(18) 0.007 -0.105 0.516 0.030 Uani ? ? 0.5
H(19) -0.044 -0.267 0.487 0.067 Uani ? ? 1
H(20) 0.033 -0.329 0.514 0.046 Uani ? ? 0.5
H(21) -0.034 -0.391 0.484 0.046 Uani ? ? 0.5
H(22) 0.048 -0.502 0.439 0.058 Uani ? ? 0.5
H(23) 0.103 -0.600 0.384 0.038 Uani ? ? 0.5
H(24) 0.183 -0.603 0.382 0.038 Uani ? ? 0.5
H(25) 0.125 -0.563 0.338 0.038 Uani ? ? 0.5
H(26) 0.220 -0.444 0.356 0.049 Uani ? ? 0.5
H(27) 0.215 0.030 0.440 0.073 Uani ? ? 0.5
H(28) 0.234 0.098 0.399 0.073 Uani ? ? 0.5
H(29) 0.208 0.127 0.453 0.073 Uani ? ? 0.5
H(30) 0.122 0.212 0.377 0.054 Uani ? ? 0.5
H(31) 0.012 0.309 0.335 0.024 Uani ? ? 0.5
H(32) -0.039 0.259 0.288 0.024 Uani ? ? 0.5
H(33) -0.081 0.285 0.337 0.024 Uani ? ? 0.5
H(34) -0.105 0.113 0.335 0.050 Uani ? ? 0.5
H(35) 0.269 -0.023 0.447 0.087 Uani ? ? 0.5
H(36) 0.366 -0.035 0.457 0.087 Uani ? ? 0.5
H(37) 0.323 0.014 0.407 0.087 Uani ? ? 0.5
H(38) 0.420 -0.098 0.381 0.056 Uani ? ? 0.5
H(39) 0.480 -0.180 0.317 0.082 Uani ? ? 0.5
H(40) 0.419 -0.235 0.278 0.082 Uani ? ? 0.5
H(41) 0.473 -0.278 0.326 0.082 Uani ? ? 0.5
H(42) 0.320 -0.323 0.330 0.047 Uani ? ? 0.5
H(43) -0.129 -0.308 0.464 0.067 Uani ? ? 0.5
H(44) -0.123 -0.251 0.514 0.067 Uani ? ? 0.5
H(45) -0.251 -0.197 0.454 0.061 Uani ? ? 0.5
H(46) -0.372 -0.139 0.390 0.077 Uani ? ? 0.5
H(47) -0.354 -0.074 0.436 0.077 Uani ? ? 0.5
H(48) -0.367 -0.042 0.378 0.077 Uani ? ? 0.5
H(49) -0.219 0.000 0.361 0.047 Uani ? ? 0.5
H(50) -0.026 -0.298 0.464 0.046 Uani ? ? 1

loop_
_atom_type_symbol
_atom_type_oxidation_number
_atom_type_number_in_cell
_atom_type_scat_dispersion_real
_atom_type_scat_dispersion_imag
_atom_type_scat_source
C 0 248 0.003 0.002 'International Tables'
N 0 16 0.006 0.003 'International Tables'
Mg 0 4 0.049 0.036 'International Tables'
H 0 312 0.000 0.000 'International Tables'

loop_
_geom_angle_atom_site_label_1
_geom_angle_atom_site_label_2
_geom_angle_atom_site_label_3
_geom_angle
_geom_angle_site_symmetry_1
_geom_angle_site_symmetry_2
_geom_angle_site_symmetry_3
_geom_angle_publ_flag
N(1) Mg(1) N(1) 133(1) ? ? ? yes
N(1) Mg(1) N(2) 64.2(7) ? ? ? yes
N(1) Mg(1) N(2) 134.9(7) ? ? ? yes
N(1) Mg(1) C(7) 32.1(6) ? ? ? yes
N(1) Mg(1) C(7) 143.6(8) ? ? ? yes
N(1) Mg(1) N(2) 134.9(7) ? ? ? yes
N(1) Mg(1) N(2) 64.2(7) ? ? ? yes
N(1) Mg(1) C(7) 143.6(8) ? ? ? yes
N(1) Mg(1) C(7) 32.1(6) ? ? ? yes
N(2) Mg(1) N(2) 139(1) ? ? ? yes
N(2) Mg(1) C(7) 32.2(6) ? ? ? yes
N(2) Mg(1) C(7) 152.0(7) ? ? ? yes
N(2) Mg(1) C(7) 152.0(7) ? ? ? yes
N(2) Mg(1) C(7) 32.2(6) ? ? ? yes
C(7) Mg(1) C(7) 173(1) ? ? ? yes
Mg(1) N(1) C(4) 139(1) ? ? ? yes
Mg(1) N(1) C(7) 91(1) ? ? ? yes
C(4) N(1) C(7) 128(1) ? ? ? yes
Mg(1) N(2) C(1) 136(1) ? ? ? yes
Mg(1) N(2) C(7) 91(1) ? ? ? yes
C(1) N(2) C(7) 131(1) ? ? ? yes
N(2) C(1) C(2) 111(1) ? ? ? yes
N(2) C(1) C(3) 110(2) ? ? ? yes
C(2) C(1) C(3) 106(2) ? ? ? yes
N(1) C(4) C(5) 107(1) ? ? ? yes
N(1) C(4) C(6) 111(1) ? ? ? yes
C(5) C(4) C(6) 107(2) ? ? ? yes
Mg(1) C(7) N(1) 56.0(9) ? ? ? yes
Mg(1) C(7) N(2) 56.0(9) ? ? ? yes
Mg(1) C(7) C(8) 176(1) ? ? ? yes
N(1) C(7) N(2) 111(1) ? ? ? yes
N(1) C(7) C(8) 125(1) ? ? ? yes
N(2) C(7) C(8) 122(1) ? ? ? yes
C(7) C(8) C(14) 123(2) ? ? ? yes
C(7) C(8) C(17) 118(2) ? ? ? yes
C(7) C(8) C(32) 118(2) ? ? ? yes
C(7) C(8) C(35) 124(2) ? ? ? yes
C(14) C(8) C(17) 117(2) ? ? ? yes
C(14) C(8) C(32) 58(2) ? ? ? yes
C(14) C(8) C(35) 86(2) ? ? ? yes
C(17) C(8) C(32) 88(2) ? ? ? yes
C(17) C(8) C(35) 61(1) ? ? ? yes
C(32) C(8) C(35) 117(2) ? ? ? yes
C(15) C(9) C(16) 116(2) ? ? ? yes
C(15) C(9) C(33) 60(2) ? ? ? yes
C(15) C(9) C(34) 88(2) ? ? ? yes
C(16) C(9) C(33) 88(2) ? ? ? yes
C(16) C(9) C(34) 58(2) ? ? ? yes
C(33) C(9) C(34) 118(2) ? ? ? yes
C(11) C(10) C(18) 118(2) ? ? ? yes
C(11) C(10) C(22) 130(2) ? ? ? yes
C(18) C(10) C(22) 107(2) ? ? ? yes
C(10) C(11) C(36) 121(2) ? ? ? yes
C(10) C(11) C(40) 128(2) ? ? ? yes
C(36) C(11) C(40) 106(2) ? ? ? yes
C(13) C(12) C(43) 119(2) ? ? ? yes
C(13) C(12) C(47) 135(2) ? ? ? yes
C(43) C(12) C(47) 103(2) ? ? ? yes
C(12) C(13) C(25) 125(2) ? ? ? yes
C(12) C(13) C(29) 130(2) ? ? ? yes
C(25) C(13) C(29) 102(2) ? ? ? yes
C(8) C(14) C(15) 121(3) ? ? ? yes
C(8) C(14) C(18) 123(3) ? ? ? yes
C(8) C(14) C(32) 61(2) ? ? ? yes
C(15) C(14) C(18) 115(3) ? ? ? yes
C(15) C(14) C(32) 93(3) ? ? ? yes
C(18) C(14) C(32) 117(3) ? ? ? yes
C(9) C(15) C(14) 122(3) ? ? ? yes
C(9) C(15) C(33) 59(2) ? ? ? yes
C(14) C(15) C(33) 90(3) ? ? ? yes
C(9) C(16) C(17) 121(3) ? ? ? yes
C(9) C(16) C(34) 57(2) ? ? ? yes
C(17) C(16) C(34) 93(3) ? ? ? yes
C(8) C(17) C(16) 120(3) ? ? ? yes
C(8) C(17) C(25) 122(2) ? ? ? yes
C(8) C(17) C(35) 58(2) ? ? ? yes
C(16) C(17) C(25) 115(3) ? ? ? yes
C(16) C(17) C(35) 86(2) ? ? ? yes
C(25) C(17) C(35) 117(3) ? ? ? yes
C(10) C(18) C(14) 120(3) ? ? ? yes
C(10) C(18) C(19) 124(3) ? ? ? yes
C(14) C(18) C(19) 114(3) ? ? ? yes
C(18) C(19) C(20) 112(3) ? ? ? yes
C(18) C(19) C(23) 122(3) ? ? ? yes
C(20) C(19) C(23) 125(4) ? ? ? yes
C(19) C(20) C(21) 128(4) ? ? ? yes
C(20) C(21) C(22) 116(4) ? ? ? yes
C(20) C(21) C(24) 132(4) ? ? ? yes
C(20) C(21) C(49) 113(4) ? ? ? yes
C(22) C(21) C(24) 110(3) ? ? ? yes
C(22) C(21) C(49) 125(3) ? ? ? yes
C(24) C(21) C(49) 23(2) ? ? ? yes
C(10) C(22) C(21) 129(3) ? ? ? yes
C(21) C(24) C(46) 109(4) ? ? ? yes
C(21) C(24) C(49) 86(9) ? ? ? yes
C(46) C(24) C(49) 73(8) ? ? ? yes
C(13) C(25) C(17) 119(3) ? ? ? yes
C(13) C(25) C(26) 131(3) ? ? ? yes
C(17) C(25) C(26) 109(3) ? ? ? yes
C(25) C(26) C(27) 117(3) ? ? ? yes
C(25) C(26) C(30) 131(4) ? ? ? yes
C(27) C(26) C(30) 110(3) ? ? ? yes
C(26) C(27) C(28) 115(4) ? ? ? yes
C(27) C(28) C(29) 120(4) ? ? ? yes
C(27) C(28) C(31) 116(4) ? ? ? yes
C(29) C(28) C(31) 123(3) ? ? ? yes
C(13) C(29) C(28) 133(3) ? ? ? yes
C(28) C(31) C(39) 103(3) ? ? ? yes
C(28) C(31) C(42) 107(12) ? ? ? yes
C(39) C(31) C(42) 60(11) ? ? ? yes
C(8) C(32) C(14) 59(2) ? ? ? yes
C(8) C(32) C(33) 114(3) ? ? ? yes
C(8) C(32) C(36) 128(3) ? ? ? yes
C(14) C(32) C(33) 84(2) ? ? ? yes
C(14) C(32) C(36) 122(3) ? ? ? yes
C(33) C(32) C(36) 116(3) ? ? ? yes
C(9) C(33) C(15) 59(2) ? ? ? yes
C(9) C(33) C(32) 123(3) ? ? ? yes
C(15) C(33) C(32) 91(3) ? ? ? yes
C(9) C(34) C(16) 63(2) ? ? ? yes
C(9) C(34) C(35) 120(3) ? ? ? yes
C(16) C(34) C(35) 86(2) ? ? ? yes
C(8) C(35) C(17) 60(2) ? ? ? yes
C(8) C(35) C(34) 125(3) ? ? ? yes
C(8) C(35) C(43) 120(2) ? ? ? yes
C(17) C(35) C(34) 93(2) ? ? ? yes
C(17) C(35) C(43) 120(3) ? ? ? yes
C(34) C(35) C(43) 114(3) ? ? ? yes
C(11) C(36) C(32) 117(3) ? ? ? yes
C(11) C(36) C(37) 126(3) ? ? ? yes
C(32) C(36) C(37) 116(3) ? ? ? yes
C(36) C(37) C(38) 121(4) ? ? ? yes
C(36) C(37) C(41) 126(3) ? ? ? yes
C(38) C(37) C(41) 111(4) ? ? ? yes
C(37) C(38) C(39) 117(4) ? ? ? yes
C(31) C(39) C(38) 113(3) ? ? ? yes
C(31) C(39) C(40) 124(4) ? ? ? yes
C(31) C(39) C(42) 19(3) ? ? ? yes
C(38) C(39) C(40) 120(4) ? ? ? yes
C(38) C(39) C(42) 127(5) ? ? ? yes
C(40) C(39) C(42) 111(5) ? ? ? yes
C(11) C(40) C(39) 126(4) ? ? ? yes
C(31) C(42) C(39) 100(13) ? ? ? yes
C(12) C(43) C(35) 116(3) ? ? ? yes
C(12) C(43) C(44) 127(3) ? ? ? yes
C(35) C(43) C(44) 115(3) ? ? ? yes
C(43) C(44) C(45) 118(3) ? ? ? yes
C(43) C(44) C(48) 132(3) ? ? ? yes
C(45) C(44) C(48) 109(3) ? ? ? yes
C(44) C(45) C(46) 116(3) ? ? ? yes
C(24) C(46) C(45) 126(3) ? ? ? yes
C(24) C(46) C(47) 113(3) ? ? ? yes
C(24) C(46) C(49) 22(2) ? ? ? yes
C(45) C(46) C(47) 119(3) ? ? ? yes
C(45) C(46) C(49) 107(3) ? ? ? yes
C(47) C(46) C(49) 130(4) ? ? ? yes
C(12) C(47) C(46) 133(3) ? ? ? yes
C(21) C(49) C(24) 70(9) ? ? ? yes
C(21) C(49) C(46) 108(3) ? ? ? yes
C(24) C(49) C(46) 83(9) ? ? ? yes

loop_
_geom_bond_atom_site_label_1
_geom_bond_atom_site_label_2
_geom_bond_distance
_geom_bond_site_symmetry_1
_geom_bond_site_symmetry_2
_geom_bond_publ_flag
Mg(1) N(1) 2.04(1) ? ? yes
Mg(1) N(1) 2.04(1) ? ? yes
Mg(1) N(2) 2.04(1) ? ? yes
Mg(1) N(2) 2.04(1) ? ? yes
Mg(1) C(7) 2.45(2) ? ? yes
Mg(1) C(7) 2.45(2) ? ? yes
N(1) C(4) 1.41(2) ? ? yes
N(1) C(7) 1.31(2) ? ? yes
N(2) C(1) 1.48(3) ? ? yes
N(2) C(7) 1.31(2) ? ? yes
C(1) C(2) 1.54(3) ? ? yes
C(1) C(3) 1.53(3) ? ? yes
C(4) C(5) 1.58(3) ? ? yes
C(4) C(6) 1.52(3) ? ? yes
C(7) C(8) 1.52(2) ? ? yes
C(8) C(14) 1.45(4) ? ? yes
C(8) C(17) 1.43(4) ? ? yes
C(8) C(32) 1.48(4) ? ? yes
C(8) C(35) 1.40(4) ? ? yes
C(9) C(15) 1.36(4) ? ? yes
C(9) C(16) 1.52(4) ? ? yes
C(9) C(33) 1.36(4) ? ? yes
C(9) C(34) 1.42(4) ? ? yes
C(10) C(11) 1.50(3) ? ? yes
C(10) C(18) 1.47(4) ? ? yes
C(10) C(22) 1.46(4) ? ? yes
C(11) C(36) 1.43(4) ? ? yes
C(11) C(40) 1.42(4) ? ? yes
C(12) C(13) 1.44(2) ? ? yes
C(12) C(43) 1.51(4) ? ? yes
C(12) C(47) 1.45(4) ? ? yes
C(13) C(25) 1.41(4) ? ? yes
C(13) C(29) 1.39(4) ? ? yes
C(14) C(15) 1.41(5) ? ? yes
C(14) C(18) 1.53(5) ? ? yes
C(14) C(32) 1.42(5) ? ? yes
C(15) C(33) 1.36(5) ? ? yes
C(16) C(17) 1.36(4) ? ? yes
C(16) C(34) 1.45(5) ? ? yes
C(17) C(25) 1.56(5) ? ? yes
C(17) C(35) 1.45(4) ? ? yes
C(18) C(19) 1.53(5) ? ? yes
C(19) C(20) 1.41(5) ? ? yes
C(19) C(23) 1.49(5) ? ? yes
C(20) C(21) 1.28(5) ? ? yes
C(21) C(22) 1.38(5) ? ? yes
C(21) C(24) 1.56(7) ? ? yes
C(21) C(49) 1.65(7) ? ? yes
C(24) C(46) 1.69(7) ? ? yes
C(24) C(49) 0.65(8) ? ? yes
C(25) C(26) 1.38(5) ? ? yes
C(26) C(27) 1.45(5) ? ? yes
C(26) C(30) 1.55(5) ? ? yes
C(27) C(28) 1.34(5) ? ? yes
C(28) C(29) 1.35(5) ? ? yes
C(28) C(31) 1.71(6) ? ? yes
C(31) C(39) 1.74(7) ? ? yes
C(31) C(42) 0.6(1) ? ? yes
C(32) C(33) 1.51(5) ? ? yes
C(32) C(36) 1.52(5) ? ? yes
C(34) C(35) 1.36(4) ? ? yes
C(35) C(43) 1.58(5) ? ? yes
C(36) C(37) 1.40(5) ? ? yes
C(37) C(38) 1.26(5) ? ? yes
C(37) C(41) 1.62(6) ? ? yes
C(38) C(39) 1.42(6) ? ? yes
C(39) C(40) 1.34(5) ? ? yes
C(39) C(42) 1.53(9) ? ? yes
C(43) C(44) 1.45(5) ? ? yes
C(44) C(45) 1.42(5) ? ? yes
C(44) C(48) 1.57(5) ? ? yes
C(45) C(46) 1.44(5) ? ? yes
C(46) C(47) 1.30(5) ? ? yes
C(46) C(49) 1.63(7) ? ? yes
